data_4121455
loop_
_publ_author_name
'Cong, Huan'
'Fu, Gregory C.'

_publ_section_title
;
 Catalytic enantioselective cyclization/cross-coupling with alkyl
 electrophiles.
;
_journal_issue 10
_journal_name_full 'Journal of the American Chemical Society'
_journal_page_first 3788
_journal_page_last 3791
_journal_paper_doi 10.1021/ja500706v
_journal_volume 136
_journal_year 2014
_chemical_absolute_configuration ad
_chemical_formula_moiety 'C22 H23 N O3'
_chemical_formula_sum 'C22 H23 N O3'
_chemical_formula_weight 349.41
_chemical_name_systematic
;
 ?
;
_space_group_crystal_system orthorhombic
_space_group_IT_number 19
_space_group_name_Hall 'P 2ac 2ab'
_space_group_name_H-M_alt 'P 21 21 21'
_symmetry_space_group_name_Hall 'P 2ac 2ab'
_symmetry_space_group_name_H-M 'P 21 21 21'
_atom_sites_solution_hydrogens geom
_atom_sites_solution_primary direct
_audit_creation_date 2014-01-21
_audit_creation_method
;
Olex2 1.2
(compiled 2013.12.10 svn.r2850 for OlexSys, GUI svn.r4736)
;
_cell_angle_alpha 90
_cell_angle_beta 90
_cell_angle_gamma 90
_cell_formula_units_Z 4
_cell_length_a 4.95310(10)
_cell_length_b 12.3326(3)
_cell_length_c 29.4659(7)
_cell_measurement_reflns_used 9941
_cell_measurement_temperature 120(2)
_cell_measurement_theta_max 71.496
_cell_measurement_theta_min 2.999
_cell_volume 1799.91(7)
_computing_data_reduction 'SAINT v8.27A (Bruker, 2012)'
_computing_molecular_graphics 'Olex2 (Dolomanov et al., 2009)'
_computing_publication_material 'Olex2 (Dolomanov et al., 2009)'
_computing_structure_refinement 'ShelXL (Sheldrick, 2008)'
_computing_structure_solution 'ShelXS (Sheldrick, 2008)'
_diffrn_ambient_temperature 120.0
_diffrn_measured_fraction_theta_full 0.999
_diffrn_measured_fraction_theta_max 1.000
_diffrn_measurement_device_type 'Bruker APEX-II CCD'
_diffrn_measurement_method '\f and \w scans'
_diffrn_radiation_monochromator graphite
_diffrn_radiation_type CuK\a
_diffrn_radiation_wavelength 1.54178
_diffrn_reflns_av_R_equivalents 0.0238
_diffrn_reflns_av_unetI/netI 0.0118
_diffrn_reflns_Laue_measured_fraction_full 0.999
_diffrn_reflns_Laue_measured_fraction_max 1.000
_diffrn_reflns_limit_h_max 6
_diffrn_reflns_limit_h_min -6
_diffrn_reflns_limit_k_max 15
_diffrn_reflns_limit_k_min -15
_diffrn_reflns_limit_l_max 35
_diffrn_reflns_limit_l_min -36
_diffrn_reflns_number 31273
_diffrn_reflns_point_group_measured_fraction_full 1.000
_diffrn_reflns_point_group_measured_fraction_max 0.998
_diffrn_reflns_theta_full 67.679
_diffrn_reflns_theta_max 71.513
_diffrn_reflns_theta_min 2.999
_diffrn_standards_number 0
_exptl_absorpt_coefficient_mu 0.684
_exptl_absorpt_correction_T_max 1.0000
_exptl_absorpt_correction_T_min 0.9407
_exptl_absorpt_correction_type numerical
_exptl_absorpt_process_details
;
SADABS-2012/1 (Bruker,2012) was used for absorption correction.
wR2(int) was 0.0451 before and 0.0347 after correction.
The Ratio of minimum to maximum transmission is 0.9407.
The \l/2 correction factor is 0.0015.
;
_exptl_crystal_colour colourless
_exptl_crystal_colour_primary colourless
_exptl_crystal_density_diffrn 1.289
_exptl_crystal_F_000 744
_exptl_crystal_size_max 0.147
_exptl_crystal_size_mid 0.142
_exptl_crystal_size_min 0.071
_refine_diff_density_max 0.186
_refine_diff_density_min -0.128
_refine_diff_density_rms 0.028
_refine_ls_abs_structure_details
;
 Flack x determined using 1391 quotients [(I+)-(I-)]/[(I+)+(I-)]
 (Parsons and Flack (2004), Acta Cryst. A60, s61).
;
_refine_ls_abs_structure_Flack 0.04(4)
_refine_ls_extinction_method none
_refine_ls_goodness_of_fit_ref 1.053
_refine_ls_hydrogen_treatment constr
_refine_ls_matrix_type full
_refine_ls_number_parameters 236
_refine_ls_number_reflns 3492
_refine_ls_number_restraints 0
_refine_ls_restrained_S_all 1.053
_refine_ls_R_factor_all 0.0249
_refine_ls_R_factor_gt 0.0244
_refine_ls_shift/su_max 0.000
_refine_ls_shift/su_mean 0.000
_refine_ls_structure_factor_coef Fsqd
_refine_ls_weighting_details
;
 w=1/[\s^2^(Fo^2^)+(0.0327P)^2^+0.2965P]
 where P=(Fo^2^+2Fc^2^)/3
;
_refine_ls_weighting_scheme calc
_refine_ls_wR_factor_gt 0.0617
_refine_ls_wR_factor_ref 0.0627
_reflns_Friedel_coverage 0.683
_reflns_Friedel_fraction_full 1.000
_reflns_Friedel_fraction_max 0.994
_reflns_number_gt 3442
_reflns_number_total 3492
_reflns_threshold_expression 'I > 2\s(I)'
_cod_data_source_file ja500706v_si_001.cif
_cod_data_source_block crystal001
_cod_database_code 4121455
_shelxl_version_number 2013-2
_shelx_space_group_comment
;
The symmetry employed for this shelxl refinement is uniquely defined
by the following loop, which should always be used as a source of
symmetry information in preference to the above space-group names.
They are only intended as comments.
;
_shelx_estimated_absorpt_t_max 0.953
_shelx_estimated_absorpt_t_min 0.906
_olex2_refinement_description
;
1. Fixed Uiso
 At 1.2 times of:
  All C(H) groups, All C(H,H) groups
 At 1.5 times of:
  All C(H,H,H) groups
2.a Ternary CH refined with riding coordinates:
 C7(H7), C10(H10)
2.b Secondary CH2 refined with riding coordinates:
 C8(H8A,H8B), C9(H9A,H9B), C12(H12A,H12B), C13(H13A,H13B), C14(H14A,H14B)
2.c Aromatic/amide H refined with riding coordinates:
 C2(H2), C3(H3), C4(H4), C5(H5), C17(H17), C18(H18), C19(H19), C20(H20)
2.d Idealised Me refined as rotating group:
 C11(H11A,H11B,H11C)
;

loop_
_space_group_symop_operation_xyz
'x, y, z'
'-x+1/2, -y, z+1/2'
'-x, y+1/2, -z+1/2'
'x+1/2, -y+1/2, -z'

loop_
_atom_site_label
_atom_site_type_symbol
_atom_site_fract_x
_atom_site_fract_y
_atom_site_fract_z
_atom_site_U_iso_or_equiv
_atom_site_adp_type
_atom_site_occupancy
_atom_site_site_symmetry_order
_atom_site_calc_flag
_atom_site_refinement_flags_posn
O1 O 0.1865(2) 0.29690(7) 0.05664(3) 0.0245(2) Uani 1 1 d .
O2 O 0.3365(2) -0.11386(8) -0.17996(4) 0.0314(2) Uani 1 1 d .
O3 O -0.3380(2) -0.34556(9) -0.13677(3) 0.0327(2) Uani 1 1 d .
N1 N -0.0202(2) -0.21165(10) -0.14993(4) 0.0242(3) Uani 1 1 d .
C1 C 0.0206(3) 0.27461(11) 0.09261(4) 0.0209(3) Uani 1 1 d .
C2 C -0.1328(3) 0.35134(11) 0.11502(5) 0.0273(3) Uani 1 1 d .
H2 H -0.1235 0.4260 0.1071 0.033 Uiso 1 1 calc R
C3 C -0.3012(3) 0.31491(13) 0.14956(5) 0.0316(3) Uani 1 1 d .
H3 H -0.4118 0.3654 0.1653 0.038 Uiso 1 1 calc R
C4 C -0.3105(3) 0.20609(13) 0.16145(5) 0.0307(3) Uani 1 1 d .
H4 H -0.4258 0.1831 0.1853 0.037 Uiso 1 1 calc R
C5 C -0.1520(3) 0.13023(12) 0.13857(5) 0.0263(3) Uani 1 1 d .
H5 H -0.1579 0.0558 0.1468 0.032 Uiso 1 1 calc R
C6 C 0.0136(3) 0.16524(11) 0.10381(4) 0.0204(3) Uani 1 1 d .
C7 C 0.1847(3) 0.10379(10) 0.06973(4) 0.0204(3) Uani 1 1 d .
H7 H 0.3102 0.0525 0.0854 0.024 Uiso 1 1 calc R
C8 C 0.3416(3) 0.19860(11) 0.04809(5) 0.0242(3) Uani 1 1 d .
H8A H 0.5235 0.2046 0.0618 0.029 Uiso 1 1 calc R
H8B H 0.3622 0.1868 0.0150 0.029 Uiso 1 1 calc R
C9 C 0.0046(3) 0.04354(11) 0.03560(5) 0.0213(3) Uani 1 1 d .
H9A H -0.1025 0.0978 0.0186 0.026 Uiso 1 1 calc R
H9B H -0.1237 -0.0024 0.0527 0.026 Uiso 1 1 calc R
C10 C 0.1550(3) -0.02832(10) 0.00130(4) 0.0201(3) Uani 1 1 d .
H10 H 0.3082 0.0145 -0.0116 0.024 Uiso 1 1 calc R
C11 C 0.2713(3) -0.12883(12) 0.02459(5) 0.0257(3) Uani 1 1 d .
H11A H 0.1243 -0.1710 0.0381 0.039 Uiso 1 1 calc GR
H11B H 0.3978 -0.1064 0.0484 0.039 Uiso 1 1 calc GR
H11C H 0.3664 -0.1734 0.0022 0.039 Uiso 1 1 calc GR
C12 C -0.0366(3) -0.05811(11) -0.03750(5) 0.0226(3) Uani 1 1 d .
H12A H -0.1960 -0.0951 -0.0245 0.027 Uiso 1 1 calc R
H12B H -0.1008 0.0097 -0.0518 0.027 Uiso 1 1 calc R
C13 C 0.0828(3) -0.13061(11) -0.07440(5) 0.0208(3) Uani 1 1 d .
H13A H 0.2610 -0.1020 -0.0838 0.025 Uiso 1 1 calc R
H13B H 0.1092 -0.2048 -0.0623 0.025 Uiso 1 1 calc R
C14 C -0.1050(3) -0.13451(12) -0.11517(5) 0.0275(3) Uani 1 1 d .
H14A H -0.2885 -0.1541 -0.1047 0.033 Uiso 1 1 calc R
H14B H -0.1150 -0.0613 -0.1288 0.033 Uiso 1 1 calc R
C15 C 0.1940(3) -0.19356(11) -0.17971(4) 0.0236(3) Uani 1 1 d .
C16 C 0.2034(3) -0.29044(11) -0.21000(4) 0.0239(3) Uani 1 1 d .
C17 C 0.3734(3) -0.31433(13) -0.24585(5) 0.0304(3) Uani 1 1 d .
H17 H 0.5069 -0.2644 -0.2558 0.036 Uiso 1 1 calc R
C18 C 0.3401(4) -0.41502(14) -0.26674(5) 0.0350(4) Uani 1 1 d .
H18 H 0.4546 -0.4346 -0.2913 0.042 Uiso 1 1 calc R
C19 C 0.1438(4) -0.48675(13) -0.25237(5) 0.0353(4) Uani 1 1 d .
H19 H 0.1284 -0.5552 -0.2669 0.042 Uiso 1 1 calc R
C20 C -0.0325(3) -0.46117(12) -0.21697(5) 0.0308(3) Uani 1 1 d .
H20 H -0.1705 -0.5098 -0.2077 0.037 Uiso 1 1 calc R
C21 C 0.0032(3) -0.36166(11) -0.19608(5) 0.0243(3) Uani 1 1 d .
C22 C -0.1455(3) -0.31138(12) -0.15766(4) 0.0243(3) Uani 1 1 d .

loop_
_atom_site_aniso_label
_atom_site_aniso_U_11
_atom_site_aniso_U_22
_atom_site_aniso_U_33
_atom_site_aniso_U_23
_atom_site_aniso_U_13
_atom_site_aniso_U_12
O1 0.0272(5) 0.0199(5) 0.0264(5) 0.0013(4) 0.0028(4) -0.0012(4)
O2 0.0352(6) 0.0258(5) 0.0333(5) 0.0020(4) -0.0003(5) -0.0042(5)
O3 0.0311(6) 0.0394(6) 0.0278(5) 0.0024(5) 0.0005(5) -0.0057(5)
N1 0.0251(6) 0.0253(6) 0.0223(5) -0.0035(5) -0.0007(5) 0.0018(5)
C1 0.0204(6) 0.0225(6) 0.0199(6) -0.0007(5) -0.0038(5) -0.0012(6)
C2 0.0317(8) 0.0204(6) 0.0298(7) -0.0031(5) -0.0035(6) 0.0024(6)
C3 0.0326(8) 0.0314(7) 0.0308(7) -0.0093(6) 0.0028(7) 0.0070(7)
C4 0.0334(8) 0.0353(8) 0.0236(7) -0.0034(6) 0.0069(6) -0.0013(7)
C5 0.0321(8) 0.0242(6) 0.0226(6) 0.0007(5) 0.0016(6) -0.0011(6)
C6 0.0213(7) 0.0205(6) 0.0194(6) -0.0013(5) -0.0024(5) 0.0008(5)
C7 0.0200(7) 0.0193(6) 0.0219(6) -0.0009(5) -0.0001(5) 0.0013(6)
C8 0.0228(7) 0.0227(6) 0.0271(6) -0.0036(5) 0.0034(6) -0.0012(6)
C9 0.0198(6) 0.0198(6) 0.0243(6) -0.0018(5) 0.0020(6) 0.0007(5)
C10 0.0205(6) 0.0168(6) 0.0229(6) -0.0009(5) 0.0029(6) 0.0005(5)
C11 0.0309(8) 0.0201(6) 0.0261(7) -0.0008(5) -0.0008(6) 0.0045(6)
C12 0.0213(6) 0.0209(6) 0.0255(7) -0.0029(5) 0.0004(6) 0.0030(6)
C13 0.0222(7) 0.0172(6) 0.0231(6) -0.0014(5) 0.0014(5) -0.0001(5)
C14 0.0268(8) 0.0292(7) 0.0264(7) -0.0064(6) -0.0001(6) 0.0062(6)
C15 0.0241(7) 0.0241(7) 0.0226(6) 0.0016(5) -0.0022(6) 0.0037(6)
C16 0.0250(7) 0.0264(7) 0.0205(6) 0.0001(5) -0.0053(5) 0.0049(6)
C17 0.0283(8) 0.0393(8) 0.0235(7) 0.0001(6) -0.0009(6) 0.0056(7)
C18 0.0355(8) 0.0455(9) 0.0240(7) -0.0079(6) -0.0048(7) 0.0151(8)
C19 0.0435(9) 0.0321(8) 0.0304(8) -0.0124(6) -0.0147(8) 0.0115(7)
C20 0.0340(8) 0.0271(7) 0.0313(7) -0.0024(6) -0.0117(7) 0.0019(7)
C21 0.0259(7) 0.0259(7) 0.0211(6) 0.0004(5) -0.0063(6) 0.0039(6)
C22 0.0248(7) 0.0267(7) 0.0213(6) 0.0016(5) -0.0055(6) 0.0012(6)

loop_
_atom_type_symbol
_atom_type_description
_atom_type_scat_dispersion_real
_atom_type_scat_dispersion_imag
_atom_type_scat_source
C C 0.0181 0.0091 'International Tables Vol C Tables 4.2.6.8 and 6.1.1.4'
H H 0.0000 0.0000 'International Tables Vol C Tables 4.2.6.8 and 6.1.1.4'
N N 0.0311 0.0180 'International Tables Vol C Tables 4.2.6.8 and 6.1.1.4'
O O 0.0492 0.0322 'International Tables Vol C Tables 4.2.6.8 and 6.1.1.4'

loop_
_geom_angle_atom_site_label_1
_geom_angle_atom_site_label_2
_geom_angle_atom_site_label_3
_geom_angle
C1 O1 C8 106.45(10)
C15 N1 C14 123.77(12)
C15 N1 C22 112.10(11)
C22 N1 C14 124.12(12)
O1 C1 C2 124.23(13)
O1 C1 C6 113.18(12)
C2 C1 C6 122.56(13)
C1 C2 C3 117.28(13)
C4 C3 C2 121.14(14)
C3 C4 C5 120.52(14)
C6 C5 C4 118.88(13)
C1 C6 C7 108.30(12)
C5 C6 C1 119.62(13)
C5 C6 C7 131.80(12)
C6 C7 C8 100.17(10)
C6 C7 C9 110.53(11)
C9 C7 C8 112.88(11)
O1 C8 C7 107.09(11)
C7 C9 C10 115.34(11)
C11 C10 C9 110.80(11)
C11 C10 C12 111.97(11)
C12 C10 C9 109.21(11)
C13 C12 C10 115.61(12)
C14 C13 C12 110.14(11)
N1 C14 C13 113.53(12)
O2 C15 N1 125.27(13)
O2 C15 C16 128.96(13)
N1 C15 C16 105.77(12)
C17 C16 C15 130.29(14)
C17 C16 C21 121.76(14)
C21 C16 C15 107.94(12)
C16 C17 C18 117.06(15)
C19 C18 C17 121.18(15)
C18 C19 C20 121.64(14)
C21 C20 C19 116.91(16)
C16 C21 C22 108.38(12)
C20 C21 C16 121.42(14)
C20 C21 C22 130.20(15)
O3 C22 N1 125.00(13)
O3 C22 C21 129.22(14)
N1 C22 C21 105.77(12)

loop_
_geom_bond_atom_site_label_1
_geom_bond_atom_site_label_2
_geom_bond_distance
O1 C1 1.3693(17)
O1 C8 1.4571(17)
O2 C15 1.2099(18)
O3 C22 1.2110(19)
N1 C14 1.4596(17)
N1 C15 1.3951(19)
N1 C22 1.3961(18)
C1 C2 1.381(2)
C1 C6 1.3891(19)
C2 C3 1.391(2)
C3 C4 1.388(2)
C4 C5 1.395(2)
C5 C6 1.381(2)
C6 C7 1.5169(19)
C7 C8 1.5418(18)
C7 C9 1.5360(18)
C9 C10 1.5367(18)
C10 C11 1.5294(18)
C10 C12 1.5307(19)
C12 C13 1.5270(18)
C13 C14 1.520(2)
C15 C16 1.4920(18)
C16 C17 1.382(2)
C16 C21 1.387(2)
C17 C18 1.396(2)
C18 C19 1.381(3)
C19 C20 1.397(2)
C20 C21 1.384(2)
C21 C22 1.486(2)
